data_4347609
loop_
_publ_author_name
'Panja, Anangamohan'
'Jana, Narayan Ch'
'Bauz\'a, Antonio'
'Frontera, Antonio'
'Mathoni\`ere, Corine'

_publ_section_title
;
 Solvent-Triggered Cis/Trans Isomerism in Cobalt Dioxolene Chemistry:
 Distinguishing Effects of Packing on Valence Tautomerism.
;
_journal_issue 17
_journal_name_full 'Inorganic chemistry'
_journal_page_first 8331
_journal_page_last 8340
_journal_paper_doi 10.1021/acs.inorgchem.6b00402
_journal_volume 55
_journal_year 2016
_chemical_formula_sum 'C28 H20 Br8 Co N3 O5'
_chemical_formula_weight 1176.68
_space_group_IT_number 4
_space_group_name_Hall 'P 2yb'
_space_group_name_H-M_alt 'P 1 21 1'
_symmetry_cell_setting monoclinic
_symmetry_space_group_name_H-M 'P 1 21 1'
_atom_sites_solution_hydrogens geom
_atom_sites_solution_primary direct
_atom_sites_solution_secondary difmap
_audit_creation_method SHELXL-97
_cell_angle_alpha 90.0
_cell_angle_beta 93.598(3)
_cell_angle_gamma 90.0
_cell_formula_units_Z 2
_cell_length_a 9.040(2)
_cell_length_b 18.650(5)
_cell_length_c 10.217(3)
_cell_measurement_reflns_used 13038
_cell_measurement_temperature 150(2)
_cell_measurement_theta_max 27.48
_cell_measurement_theta_min 1.0
_cell_volume 1719.2(8)
_computing_cell_refinement 'HKL Scalepack (Otwinowski & Minor 1997)'
_computing_data_collection 'KappaCCD Server Software (Nonius, 1997)'
_computing_data_reduction 'HKL Denzo and Scalepack (Otwinowski & Minor 1997)'
_computing_molecular_graphics 'ORTEP-3 (Farrugia, 1997) and Mercury (CCDC)'
_computing_publication_material 'shelxl-97 (Sheldrick, 1997)'
_computing_structure_refinement 'SHELXL-97 (Sheldrick, 1997)'
_computing_structure_solution 'Shelxs-97 (Sheldrick, 1990)'
_diffrn_ambient_temperature 150(2)
_diffrn_detector_area_resol_mean 9
_diffrn_measured_fraction_theta_full 0.992
_diffrn_measured_fraction_theta_max 0.992
_diffrn_measurement_device '95mm CCD camera on \k-goniostat'
_diffrn_measurement_device_type KappaCCD
_diffrn_measurement_method CCD
_diffrn_radiation_monochromator 'horizonally mounted graphite crystal'
_diffrn_radiation_source 'fine-focus sealed tube'
_diffrn_radiation_type MoK\a
_diffrn_radiation_wavelength 0.71073
_diffrn_reflns_av_R_equivalents 0.0469
_diffrn_reflns_av_sigmaI/netI 0.0585
_diffrn_reflns_limit_h_max 11
_diffrn_reflns_limit_h_min -10
_diffrn_reflns_limit_k_max 24
_diffrn_reflns_limit_k_min -23
_diffrn_reflns_limit_l_max 12
_diffrn_reflns_limit_l_min -13
_diffrn_reflns_number 11206
_diffrn_reflns_theta_full 27.46
_diffrn_reflns_theta_max 27.46
_diffrn_reflns_theta_min 3.80
_exptl_absorpt_coefficient_mu 9.838
_exptl_absorpt_correction_T_max 0.3848
_exptl_absorpt_correction_T_min 0.1924
_exptl_absorpt_correction_type empirical
_exptl_absorpt_process_details Scalepack
_exptl_crystal_colour Green
_exptl_crystal_density_diffrn 2.273
_exptl_crystal_density_method 'not measured'
_exptl_crystal_description Block
_exptl_crystal_F_000 1112
_exptl_crystal_size_max 0.25
_exptl_crystal_size_mid 0.15
_exptl_crystal_size_min 0.12
_refine_diff_density_max 0.712
_refine_diff_density_min -0.749
_refine_diff_density_rms 0.121
_refine_ls_abs_structure_details 'Flack H D (1983), Acta Cryst. A39, 876-881'
_refine_ls_abs_structure_Flack 0.029(11)
_refine_ls_extinction_method none
_refine_ls_goodness_of_fit_ref 0.997
_refine_ls_hydrogen_treatment mixed
_refine_ls_matrix_type full
_refine_ls_number_parameters 410
_refine_ls_number_reflns 7524
_refine_ls_number_restraints 2
_refine_ls_restrained_S_all 0.997
_refine_ls_R_factor_all 0.0520
_refine_ls_R_factor_gt 0.0397
_refine_ls_shift/su_max 0.005
_refine_ls_shift/su_mean 0.000
_refine_ls_structure_factor_coef Fsqd
_refine_ls_weighting_details 'calc w=1/[\s^2^(Fo^2^)+(0.0513P)^2^+0.0000P] where P=(Fo^2^+2Fc^2^)/3'
_refine_ls_weighting_scheme calc
_refine_ls_wR_factor_gt 0.0894
_refine_ls_wR_factor_ref 0.0947
_reflns_number_gt 6348
_reflns_number_total 7524
_reflns_threshold_expression >2sigma(I)
_cod_data_source_file ic6b00402_si_002.cif
_cod_data_source_block complex-1
_cod_depositor_comments
;
The following automatic conversions were performed:

data item '_exptl_absorpt_correction_type' value 'Empirical' was
changed to 'empirical' in accordance with the
/home/saulius/struct/COD-crude-data/automatic-downloads/DataCite-retrospective/ACS/depositions/lib/dictionaries/cif_core.dic
dictionary named 'cif_core.dic' version 2.4.2 last updated on
2011-04-26.

data item '_symmetry_cell_setting' value 'Monoclinic' was changed to
'monoclinic' in accordance with the
/home/saulius/struct/COD-crude-data/automatic-downloads/DataCite-retrospective/ACS/depositions/lib/dictionaries/cif_core.dic
dictionary named 'cif_core.dic' version 2.4.2 last updated on
2011-04-26.

Automatic conversion script
Id: cif_fix_values 6909 2019-04-08 15:41:33Z antanas 
;
_cod_original_sg_symbol_H-M P21
_cod_database_code 4347609

loop_
_symmetry_equiv_pos_as_xyz
'x, y, z'
'-x, y+1/2, -z'

loop_
_atom_site_label
_atom_site_type_symbol
_atom_site_fract_x
_atom_site_fract_y
_atom_site_fract_z
_atom_site_U_iso_or_equiv
_atom_site_adp_type
_atom_site_occupancy
_atom_site_symmetry_multiplicity
_atom_site_calc_flag
_atom_site_refinement_flags
Br1 Br 0.96260(9) 0.06598(4) 1.31021(6) 0.05355(19) Uani 1 1 d .
Br7 Br 1.07178(7) 0.26281(4) 0.36391(6) 0.04487(16) Uani 1 1 d .
Br6 Br 0.72137(7) 0.31242(4) 0.30793(6) 0.04822(17) Uani 1 1 d .
Br8 Br 1.16299(7) 0.16090(4) 0.62259(6) 0.04665(17) Uani 1 1 d .
Br5 Br 0.47387(7) 0.26462(5) 0.52126(7) 0.0557(2) Uani 1 1 d .
Br4 Br 0.61838(9) -0.12120(4) 0.84201(7) 0.05285(18) Uani 1 1 d .
Br3 Br 0.73847(9) -0.20333(4) 1.11805(8) 0.0578(2) Uani 1 1 d .
Br2 Br 0.91639(12) -0.11072(5) 1.35151(8) 0.0769(3) Uani 1 1 d .
Co1 Co 0.72420(8) 0.14114(4) 0.89005(7) 0.03156(17) Uani 1 1 d .
O3 O 0.8954(4) 0.1377(2) 0.7890(4) 0.0341(9) Uani 1 1 d .
O2 O 0.8361(5) 0.1121(2) 1.0427(4) 0.0352(9) Uani 1 1 d .
O4 O 0.6162(4) 0.1683(2) 0.7332(4) 0.0347(9) Uani 1 1 d .
O1 O 0.6871(5) 0.0410(2) 0.8576(4) 0.0351(9) Uani 1 1 d .
N1 N 0.5453(5) 0.1437(3) 0.9868(5) 0.0372(11) Uani 1 1 d .
C10 C 0.7811(6) 0.2555(4) 0.4536(5) 0.0351(13) Uani 1 1 d .
N2 N 0.7646(6) 0.2415(3) 0.9287(5) 0.0368(11) Uani 1 1 d .
C17 C 0.5477(8) 0.1640(4) 1.1125(6) 0.0490(16) Uani 1 1 d .
H17 H 0.6390 0.1785 1.1555 0.059 Uiso 1 1 calc R
C1 C 0.7362(7) 0.0030(3) 0.9647(5) 0.0344(13) Uani 1 1 d .
C5 C 0.7683(7) -0.1041(3) 1.0972(6) 0.0387(14) Uani 1 1 d .
C8 C 0.7124(6) 0.1915(3) 0.6494(5) 0.0332(12) Uani 1 1 d .
N3 N 0.5421(7) 0.0160(4) 0.6225(6) 0.0532(15) Uani 1 1 d .
H3 H 0.5880 0.0205 0.7006 0.064 Uiso 1 1 calc R
C13 C 0.4144(7) 0.1238(4) 0.9281(7) 0.0432(15) Uani 1 1 d .
H13 H 0.4108 0.1111 0.8379 0.052 Uiso 1 1 calc R
C2 C 0.8160(6) 0.0443(3) 1.0635(5) 0.0331(12) Uani 1 1 d .
C4 C 0.8440(8) -0.0648(4) 1.1949(6) 0.0405(14) Uani 1 1 d .
C21 C 0.9221(9) 0.3305(4) 1.0234(7) 0.0505(17) Uani 1 1 d .
H21 H 1.0132 0.3425 1.0695 0.061 Uiso 1 1 calc R
C22 C 0.8920(7) 0.2609(4) 0.9927(6) 0.0436(15) Uani 1 1 d .
H22 H 0.9632 0.2252 1.0173 0.052 Uiso 1 1 calc R
C11 C 0.9260(7) 0.2335(3) 0.4772(5) 0.0341(12) Uani 1 1 d .
C20 C 0.8228(10) 0.3832(5) 0.9886(8) 0.061(2) Uani 1 1 d .
H20 H 0.8437 0.4320 1.0090 0.074 Uiso 1 1 calc R
C9 C 0.6732(6) 0.2344(4) 0.5426(5) 0.0353(13) Uani 1 1 d .
C12 C 0.9670(6) 0.1926(3) 0.5880(5) 0.0324(12) Uani 1 1 d .
C6 C 0.7170(7) -0.0693(3) 0.9814(6) 0.0350(13) Uani 1 1 d .
C14 C 0.2849(8) 0.1209(5) 0.9933(8) 0.0555(19) Uani 1 1 d .
H14 H 0.1957 0.1039 0.9500 0.067 Uiso 1 1 calc R
C18 C 0.6670(8) 0.2927(4) 0.8936(7) 0.0468(16) Uani 1 1 d .
H18 H 0.5772 0.2797 0.8464 0.056 Uiso 1 1 calc R
C3 C 0.8663(7) 0.0084(4) 1.1783(6) 0.0385(14) Uani 1 1 d .
C27 C 0.6177(10) 0.0264(6) 0.5200(8) 0.074(3) Uani 1 1 d .
H27 H 0.7190 0.0401 0.5296 0.088 Uiso 1 1 calc R
C23 C 0.4006(9) -0.0010(5) 0.6153(8) 0.062(2) Uani 1 1 d .
H23 H 0.3495 -0.0064 0.6932 0.075 Uiso 1 1 calc R
C7 C 0.8630(6) 0.1734(3) 0.6764(5) 0.0337(12) Uani 1 1 d .
C16 C 0.4207(10) 0.1644(5) 1.1817(7) 0.068(2) Uani 1 1 d .
H16 H 0.4253 0.1793 1.2708 0.082 Uiso 1 1 calc R
C24 C 0.3278(10) -0.0108(6) 0.4966(9) 0.071(3) Uani 1 1 d .
H24 H 0.2256 -0.0232 0.4903 0.085 Uiso 1 1 calc R
C25 C 0.4049(12) -0.0024(7) 0.3848(9) 0.085(3) Uani 1 1 d .
H25 H 0.3572 -0.0106 0.3006 0.102 Uiso 1 1 calc R
C19 C 0.6922(10) 0.3637(4) 0.9235(8) 0.059(2) Uani 1 1 d .
H19 H 0.6196 0.3989 0.8991 0.071 Uiso 1 1 calc R
C15 C 0.2875(9) 0.1429(5) 1.1206(8) 0.065(2) Uani 1 1 d .
H15 H 0.1992 0.1435 1.1665 0.078 Uiso 1 1 calc R
C26 C 0.5477(12) 0.0172(8) 0.3966(9) 0.099(4) Uani 1 1 d .
H26 H 0.6009 0.0249 0.3205 0.118 Uiso 1 1 calc R
O5 O 0.9397(8) 0.5107(4) 1.1981(7) 0.0744(17) Uani 1 1 d D
C28 C 1.0115(10) 0.4719(5) 1.2945(9) 0.069(2) Uani 1 1 d .
H28A H 1.1140 0.4637 1.2724 0.103 Uiso 1 1 calc R
H28B H 0.9613 0.4258 1.3033 0.103 Uiso 1 1 calc R
H28C H 1.0110 0.4983 1.3775 0.103 Uiso 1 1 calc R
H5 H 0.959(13) 0.551(3) 1.165(10) 0.103 Uiso 1 1 d D

loop_
_atom_site_aniso_label
_atom_site_aniso_U_11
_atom_site_aniso_U_22
_atom_site_aniso_U_33
_atom_site_aniso_U_23
_atom_site_aniso_U_13
_atom_site_aniso_U_12
Br1 0.0707(4) 0.0540(5) 0.0340(3) 0.0022(3) -0.0117(3) -0.0157(4)
Br7 0.0416(3) 0.0547(4) 0.0396(3) 0.0065(3) 0.0128(2) -0.0041(3)
Br6 0.0481(4) 0.0581(5) 0.0383(3) 0.0178(3) 0.0011(3) 0.0006(3)
Br8 0.0321(3) 0.0572(5) 0.0508(4) 0.0060(3) 0.0036(2) 0.0065(3)
Br5 0.0320(3) 0.0873(6) 0.0478(4) 0.0195(4) 0.0019(2) 0.0086(3)
Br4 0.0655(4) 0.0416(4) 0.0496(4) -0.0036(3) -0.0105(3) -0.0147(3)
Br3 0.0628(5) 0.0348(4) 0.0748(5) 0.0144(3) -0.0019(3) -0.0090(3)
Br2 0.1153(7) 0.0569(5) 0.0541(4) 0.0238(4) -0.0292(5) -0.0099(5)
Co1 0.0351(4) 0.0324(4) 0.0271(3) 0.0030(3) 0.0018(3) -0.0031(3)
O3 0.036(2) 0.038(2) 0.0278(18) 0.0056(17) 0.0010(15) 0.0025(18)
O2 0.045(2) 0.032(2) 0.0286(19) 0.0005(17) -0.0042(16) -0.0089(18)
O4 0.035(2) 0.042(2) 0.0271(18) 0.0071(17) 0.0021(14) -0.0051(18)
O1 0.046(2) 0.032(2) 0.0259(18) 0.0036(16) -0.0051(16) -0.0035(18)
N1 0.043(3) 0.034(3) 0.035(3) 0.002(2) 0.005(2) -0.004(2)
C10 0.037(3) 0.042(4) 0.026(3) 0.004(2) 0.004(2) -0.002(3)
N2 0.040(3) 0.035(3) 0.035(3) 0.000(2) 0.006(2) -0.006(2)
C17 0.056(4) 0.055(4) 0.037(3) -0.003(3) 0.010(3) 0.000(4)
C1 0.034(3) 0.038(3) 0.032(3) -0.002(3) 0.003(2) -0.001(2)
C5 0.042(3) 0.025(3) 0.050(3) 0.009(3) 0.001(3) -0.006(3)
C8 0.033(3) 0.034(3) 0.033(3) 0.006(2) 0.005(2) 0.000(2)
N3 0.060(4) 0.051(4) 0.047(3) 0.000(3) -0.010(3) -0.004(3)
C13 0.040(3) 0.047(4) 0.043(3) -0.001(3) 0.009(3) -0.006(3)
C2 0.040(3) 0.032(3) 0.027(3) -0.001(2) 0.005(2) -0.003(2)
C4 0.051(4) 0.038(4) 0.031(3) 0.005(3) -0.006(2) -0.003(3)
C21 0.060(4) 0.051(5) 0.042(4) -0.004(3) 0.012(3) -0.019(4)
C22 0.049(4) 0.047(4) 0.035(3) 0.005(3) 0.002(2) -0.008(3)
C11 0.041(3) 0.034(3) 0.028(3) -0.002(2) 0.007(2) -0.001(2)
C20 0.088(6) 0.040(4) 0.058(4) -0.004(4) 0.021(4) -0.017(4)
C9 0.028(3) 0.046(4) 0.032(3) 0.004(3) 0.003(2) -0.006(2)
C12 0.026(3) 0.042(3) 0.029(3) -0.003(2) -0.003(2) -0.004(2)
C6 0.037(3) 0.036(3) 0.032(3) -0.001(2) 0.003(2) -0.006(3)
C14 0.041(4) 0.056(5) 0.070(5) 0.002(4) 0.010(3) -0.002(3)
C18 0.041(3) 0.045(4) 0.055(4) 0.004(3) 0.002(3) 0.002(3)
C3 0.038(3) 0.043(4) 0.034(3) 0.005(3) -0.001(2) -0.003(3)
C27 0.058(5) 0.109(8) 0.054(5) -0.002(5) 0.007(4) -0.005(5)
C23 0.065(5) 0.070(6) 0.052(4) -0.012(4) 0.000(3) -0.009(4)
C7 0.037(3) 0.034(3) 0.030(3) 0.001(2) 0.001(2) 0.001(2)
C16 0.083(6) 0.086(7) 0.037(4) -0.008(4) 0.018(3) -0.003(5)
C24 0.064(5) 0.083(7) 0.063(5) 0.006(5) -0.018(4) -0.005(5)
C25 0.093(7) 0.109(9) 0.049(5) -0.015(5) -0.023(4) 0.002(6)
C19 0.072(5) 0.040(4) 0.066(5) 0.000(4) 0.008(4) 0.005(4)
C15 0.062(5) 0.074(6) 0.062(5) 0.006(4) 0.030(4) 0.001(4)
C26 0.075(6) 0.174(13) 0.047(5) 0.004(6) 0.007(4) 0.013(8)
O5 0.073(4) 0.058(4) 0.090(4) -0.003(3) -0.018(3) -0.010(3)
C28 0.072(6) 0.053(5) 0.083(6) 0.005(4) 0.016(5) -0.014(4)

loop_
_atom_type_symbol
_atom_type_description
_atom_type_scat_dispersion_real
_atom_type_scat_dispersion_imag
_atom_type_scat_source
C C 0.0033 0.0016 'International Tables Vol C Tables 4.2.6.8 and 6.1.1.4'
H H 0.0000 0.0000 'International Tables Vol C Tables 4.2.6.8 and 6.1.1.4'
N N 0.0061 0.0033 'International Tables Vol C Tables 4.2.6.8 and 6.1.1.4'
O O 0.0106 0.0060 'International Tables Vol C Tables 4.2.6.8 and 6.1.1.4'
Co Co 0.3494 0.9721 'International Tables Vol C Tables 4.2.6.8 and 6.1.1.4'
Br Br -0.2901 2.4595 'International Tables Vol C Tables 4.2.6.8 and 6.1.1.4'

loop_
_geom_angle_atom_site_label_1
_geom_angle_atom_site_label_2
_geom_angle_atom_site_label_3
_geom_angle
O2 Co1 O4 178.00(19)
O2 Co1 O3 91.52(18)
O4 Co1 O3 86.78(17)
O2 Co1 O1 86.69(17)
O4 Co1 O1 92.25(18)
O3 Co1 O1 90.74(19)
O2 Co1 N2 91.4(2)
O4 Co1 N2 89.7(2)
O3 Co1 N2 89.7(2)
O1 Co1 N2 178.06(19)
O2 Co1 N1 90.4(2)
O4 Co1 N1 91.31(19)
O3 Co1 N1 177.81(19)
O1 Co1 N1 88.3(2)
N2 Co1 N1 91.4(2)
C7 O3 Co1 107.7(3)
C2 O2 Co1 110.1(4)
C8 O4 Co1 108.0(3)
C1 O1 Co1 108.9(4)
C17 N1 C13 117.8(5)
C17 N1 Co1 122.0(4)
C13 N1 Co1 120.1(4)
C11 C10 C9 119.1(5)
C11 C10 Br6 121.9(4)
C9 C10 Br6 119.0(4)
C18 N2 C22 118.2(6)
C18 N2 Co1 121.5(5)
C22 N2 Co1 120.3(5)
N1 C17 C16 121.9(7)
O1 C1 C6 125.3(5)
O1 C1 C2 114.4(5)
C6 C1 C2 120.3(5)
C4 C5 C6 119.1(6)
C4 C5 Br3 120.4(5)
C6 C5 Br3 120.5(5)
O4 C8 C9 123.4(5)
O4 C8 C7 117.3(5)
C9 C8 C7 119.2(5)
C27 N3 C23 123.3(7)
N1 C13 C14 122.9(6)
O2 C2 C3 124.2(5)
O2 C2 C1 118.6(5)
C3 C2 C1 117.2(6)
C5 C4 C3 120.0(6)
C5 C4 Br2 120.0(5)
C3 C4 Br2 120.0(5)
C22 C21 C20 120.6(7)
N2 C22 C21 121.7(7)
C10 C11 C12 120.4(5)
C10 C11 Br7 119.9(4)
C12 C11 Br7 119.7(4)
C21 C20 C19 118.0(8)
C8 C9 C10 120.7(5)
C8 C9 Br5 117.4(4)
C10 C9 Br5 122.0(4)
C7 C12 C11 120.8(5)
C7 C12 Br8 117.7(4)
C11 C12 Br8 121.6(4)
C1 C6 C5 121.4(6)
C1 C6 Br4 117.7(5)
C5 C6 Br4 120.8(5)
C15 C14 C13 118.9(7)
N2 C18 C19 122.2(7)
C4 C3 C2 121.9(6)
C4 C3 Br1 122.3(5)
C2 C3 Br1 115.8(5)
N3 C27 C26 118.8(9)
N3 C23 C24 119.9(8)
O3 C7 C12 124.3(5)
O3 C7 C8 116.1(5)
C12 C7 C8 119.6(5)
C15 C16 C17 119.7(7)
C23 C24 C25 118.8(8)
C26 C25 C24 119.2(8)
C20 C19 C18 119.3(8)
C14 C15 C16 118.7(7)
C25 C26 C27 119.9(9)

loop_
_geom_bond_atom_site_label_1
_geom_bond_atom_site_label_2
_geom_bond_distance
Br1 C3 1.892(6)
Br7 C11 1.889(6)
Br6 C10 1.880(6)
Br8 C12 1.880(6)
Br5 C9 1.887(6)
Br4 C6 1.897(6)
Br3 C5 1.885(6)
Br2 C4 1.895(6)
Co1 O2 1.884(4)
Co1 O4 1.893(4)
Co1 O3 1.915(4)
Co1 O1 1.922(4)
Co1 N2 1.943(5)
Co1 N1 1.948(5)
O3 C7 1.346(7)
O2 C2 1.297(7)
O4 C8 1.330(7)
O1 C1 1.356(7)
N1 C17 1.337(8)
N1 C13 1.345(8)
C10 C11 1.378(8)
C10 C9 1.430(8)
N2 C18 1.333(9)
N2 C22 1.338(8)
C17 C16 1.386(11)
C1 C6 1.372(9)
C1 C2 1.429(8)
C5 C4 1.384(9)
C5 C6 1.402(9)
C8 C9 1.383(8)
C8 C7 1.412(8)
N3 C27 1.300(10)
N3 C23 1.316(10)
C13 C14 1.384(10)
C2 C3 1.401(8)
C4 C3 1.392(10)
C21 C22 1.357(10)
C21 C20 1.364(12)
C11 C12 1.395(8)
C20 C19 1.367(12)
C12 C7 1.391(8)
C14 C15 1.363(12)
C18 C19 1.375(11)
C27 C26 1.385(12)
C23 C24 1.355(11)
C16 C15 1.380(12)
C24 C25 1.385(14)
C25 C26 1.340(15)
O5 C28 1.354(11)
